data_4310386
loop_
_publ_author_name
'Robert Bau'
'Nam N. Ho'
'Joerg J. Schneider'
'Sax A. Mason'
'Garry J. McIntyre'

_publ_section_title
;
 Neutron Diffraction Study of [H4Co4(C5Me4Et)4], a Tetrahedral Metal
 Cluster Complex with Four Face-Bridging Hydride Ligands
;
_journal_name_full 'Inorganic Chemistry'
_journal_page_first 555
_journal_page_last 558
_journal_paper_doi 10.1021/ic030275q
_journal_volume 43
_journal_year 2004
_chemical_formula_sum 'C88 H144 Co16'
_chemical_formula_weight 2144.00
_chemical_name_systematic
;

   ?

;
_space_group_IT_number 14
_symmetry_cell_setting monoclinic
_symmetry_space_group_name_Hall '-P 2yab'
_symmetry_space_group_name_H-M 'P 1 21/a 1'
_atom_sites_solution_hydrogens geom
_atom_sites_solution_primary direct
_atom_sites_solution_secondary difmap
_audit_creation_method SHELXL-97
_cell_angle_alpha 90.00
_cell_angle_beta 90.810(10)
_cell_angle_gamma 90.00
_cell_formula_units_Z 4
_cell_length_a 21.979(2)
_cell_length_b 10.9240(10)
_cell_length_c 34.406(2)
_cell_measurement_temperature 20(2)
_cell_volume 8260.0(12)
_computing_structure_refinement 'SHELXL-97 (Sheldrick, 1997)'
_computing_structure_solution 'SHELXS-97 (Sheldrick, 1990)'
_diffrn_ambient_temperature 20(2)
_diffrn_measured_fraction_theta_full 0.710
_diffrn_measured_fraction_theta_max 0.710
_diffrn_radiation_probe neutron
_diffrn_radiation_source 'Institut Laue-Langevin, VIVALDI'
_diffrn_radiation_type 'neutron beam'
_diffrn_radiation_wavelength 1.32010
_diffrn_reflns_av_R_equivalents 0.1696
_diffrn_reflns_av_sigmaI/netI 0.1417
_diffrn_reflns_limit_h_max 20
_diffrn_reflns_limit_h_min -20
_diffrn_reflns_limit_k_max 10
_diffrn_reflns_limit_k_min -9
_diffrn_reflns_limit_l_max 26
_diffrn_reflns_limit_l_min -28
_diffrn_reflns_number 24527
_diffrn_reflns_theta_full 38.98
_diffrn_reflns_theta_max 38.98
_diffrn_reflns_theta_min 4.03
_exptl_crystal_colour dark_blue
_exptl_crystal_density_diffrn 1.724
_exptl_crystal_density_method 'not measured'
_exptl_crystal_F_000 345
_exptl_crystal_size_max 0.40
_exptl_crystal_size_mid 0.30
_exptl_crystal_size_min 0.30
_refine_diff_density_max 0.891
_refine_diff_density_min -0.987
_refine_diff_density_rms 0.199
_refine_ls_extinction_coef 0.00000(4)
_refine_ls_extinction_expression Fc^*^=kFc[1+0.001xFc^2^\l^3^/sin(2\q)]^-1/4^
_refine_ls_extinction_method SHELXL
_refine_ls_goodness_of_fit_ref 1.027
_refine_ls_hydrogen_treatment mixed
_refine_ls_matrix_type full
_refine_ls_number_parameters 962
_refine_ls_number_reflns 5323
_refine_ls_number_restraints 0
_refine_ls_restrained_S_all 1.027
_refine_ls_R_factor_all 0.1434
_refine_ls_R_factor_gt 0.0994
_refine_ls_shift/su_max 2.453
_refine_ls_shift/su_mean 0.006
_refine_ls_structure_factor_coef Fsqd
_refine_ls_weighting_details 'calc w=1/[\s^2^(Fo^2^)+(0.1301P)^2^+343.3936P] where P=(Fo^2^+2Fc^2^)/3'
_refine_ls_weighting_scheme calc
_refine_ls_wR_factor_gt 0.2330
_refine_ls_wR_factor_ref 0.2568
_reflns_number_gt 3779
_reflns_number_total 5323
_reflns_threshold_expression >2sigma(I)
_cod_data_source_file ic030275q.cif
_cod_data_source_block max4
_cod_depositor_comments
;
The following automatic conversions were performed:
'_symmetry_cell_setting' value 'Monoclinic' changed to 'monoclinic'
according to '/home/saulius/struct/CIF-dictionaries/cif_core.dic'
dictionary named 'cif_core.dic' version 2.4.1 from 2010-06-29.

Automatic conversion script
Id: cif_fix_enum 1527 2010-12-29 10:47:43Z saulius 
;
_cod_original_formula_sum 'C88 Co16 H144'
_cod_database_code 4310386

loop_
_symmetry_equiv_pos_as_xyz
'x, y, z'
'-x+1/2, y+1/2, -z'
'-x, -y, -z'
'x-1/2, -y-1/2, z'

loop_
_atom_site_label
_atom_site_type_symbol
_atom_site_fract_x
_atom_site_fract_y
_atom_site_fract_z
_atom_site_U_iso_or_equiv
_atom_site_adp_type
_atom_site_occupancy
_atom_site_symmetry_multiplicity
_atom_site_calc_flag
_atom_site_refinement_flags
_atom_site_disorder_assembly
_atom_site_disorder_group
Co1 Co 0.0965(7) 0.8620(14) 0.1204(6) 0.019(4) Uiso 1 1 d . . .
Co2 Co 0.0708(8) 0.6425(15) 0.0966(6) 0.028(4) Uiso 1 1 d . . .
Co3 Co 0.1810(8) 0.7030(18) 0.1097(7) 0.038(5) Uiso 1 1 d . . .
Co4 Co 0.1040(8) 0.6773(16) 0.1660(6) 0.030(5) Uiso 1 1 d . . .
Co5 Co 0.4356(7) 0.1633(14) 0.3682(6) 0.022(4) Uiso 1 1 d . . .
Co6 Co 0.3278(7) 0.1918(14) 0.3375(6) 0.021(4) Uiso 1 1 d . . .
Co7 Co 0.3515(7) 0.0080(14) 0.3814(6) 0.020(4) Uiso 1 1 d . . .
Co8 Co 0.3458(8) 0.2225(16) 0.4116(7) 0.028(5) Uiso 1 1 d . . .
H01 Y 0.1199(7) 0.7596(12) 0.0833(6) 0.050(4) Uiso 1 1 d . . .
H02 Y 0.0512(6) 0.7389(11) 0.1334(5) 0.039(4) Uiso 1 1 d . . .
H03 Y 0.1510(5) 0.7892(11) 0.1492(4) 0.032(3) Uiso 1 1 d . . .
H04 Y 0.1287(6) 0.5910(12) 0.1269(5) 0.039(3) Uiso 1 1 d . . .
H05 Y 0.4004(6) 0.1041(11) 0.4095(5) 0.036(3) Uiso 1 1 d . . .
H06 Y 0.3870(5) 0.0764(10) 0.3424(4) 0.026(3) Uiso 1 1 d . . .
H07 Y 0.3013(5) 0.1263(10) 0.3806(4) 0.029(3) Uiso 1 1 d . . .
H08 Y 0.3797(5) 0.2759(11) 0.3686(5) 0.032(3) Uiso 1 1 d . . .
C1A C 0.0352(3) 0.9943(5) 0.0948(2) 0.0146(15) Uiso 1 1 d . . .
C2A C 0.0958(3) 1.0177(5) 0.0808(2) 0.0198(16) Uiso 1 1 d . . .
C3A C 0.1331(3) 1.0451(5) 0.1146(2) 0.0188(15) Uiso 1 1 d . . .
C4A C 0.0952(3) 1.0318(6) 0.1486(2) 0.0227(16) Uiso 1 1 d . . .
C5A C 0.0358(3) 0.9995(5) 0.1370(2) 0.0142(15) Uiso 1 1 d . . .
C6A C -0.0217(3) 0.9995(5) 0.0695(2) 0.0213(17) Uiso 1 1 d . . .
C7A C 0.1121(3) 1.0337(6) 0.0378(2) 0.0236(16) Uiso 1 1 d . . .
C8A C 0.1946(3) 1.1029(6) 0.1154(3) 0.0320(18) Uiso 1 1 d . . .
C9A C 0.1168(3) 1.0724(6) 0.1892(2) 0.0274(17) Uiso 1 1 d . . .
C10A C -0.0202(3) 0.9900(5) 0.1614(2) 0.0192(16) Uiso 1 1 d . . .
C11A C -0.0509(3) 1.1154(6) 0.1679(2) 0.0261(17) Uiso 1 1 d . . .
C21A C -0.0167(3) 0.6306(5) 0.0706(2) 0.0202(16) Uiso 1 1 d . . .
C22A C 0.0279(3) 0.6356(5) 0.0401(2) 0.0177(15) Uiso 1 1 d . . .
C23A C 0.0658(3) 0.5246(6) 0.0444(2) 0.0242(16) Uiso 1 1 d . . .
C24A C 0.0458(3) 0.4572(6) 0.0777(2) 0.0219(16) Uiso 1 1 d . . .
C25A C -0.0079(3) 0.5191(5) 0.0927(2) 0.0154(15) Uiso 1 1 d . . .
C26A C -0.0724(3) 0.7134(6) 0.0753(2) 0.0236(16) Uiso 1 1 d . . .
C27A C 0.0326(3) 0.7234(6) 0.0062(2) 0.0248(17) Uiso 1 1 d . . .
C28A C 0.1097(3) 0.4803(5) 0.0154(2) 0.0195(16) Uiso 1 1 d . . .
C29A C 0.0701(3) 0.3319(5) 0.0905(2) 0.0188(15) Uiso 1 1 d . . .
C30A C -0.0541(3) 0.4697(6) 0.1198(2) 0.0223(16) Uiso 1 1 d . . .
C31A C -0.1011(3) 0.3893(6) 0.0966(2) 0.0251(17) Uiso 1 1 d . . .
C41A C 0.2705(3) 0.6343(6) 0.1282(2) 0.0243(16) Uiso 1 1 d . . .
C42A C 0.2732(3) 0.7626(6) 0.1213(2) 0.0257(17) Uiso 1 1 d . . .
C43A C 0.2572(3) 0.7845(6) 0.0813(2) 0.0218(16) Uiso 1 1 d . . .
C44A C 0.2434(3) 0.6688(6) 0.0645(2) 0.0238(16) Uiso 1 1 d . . .
C45A C 0.2498(3) 0.5761(6) 0.0931(2) 0.0275(17) Uiso 1 1 d . . .
C46A C 0.2990(3) 0.5688(6) 0.1631(3) 0.0308(18) Uiso 1 1 d . . .
C47A C 0.2964(3) 0.8564(6) 0.1512(2) 0.0255(17) Uiso 1 1 d . . .
C48A C 0.2636(3) 0.8988(6) 0.0579(2) 0.0275(17) Uiso 1 1 d . . .
C49A C 0.2338(3) 0.6533(6) 0.0206(2) 0.0307(18) Uiso 1 1 d . . .
C50A C 0.2464(3) 0.4350(6) 0.0868(2) 0.0226(16) Uiso 1 1 d . . .
C51A C 0.3073(3) 0.3853(6) 0.0713(3) 0.0358(19) Uiso 1 1 d . . .
C61A C 0.1440(3) 0.6658(6) 0.2246(2) 0.0274(17) Uiso 1 1 d . . .
C62A C 0.1331(3) 0.5437(6) 0.2099(2) 0.0247(16) Uiso 1 1 d . . .
C63A C 0.0694(3) 0.5265(6) 0.2033(2) 0.0246(17) Uiso 1 1 d . . .
C64A C 0.0391(3) 0.6406(6) 0.2116(2) 0.0259(17) Uiso 1 1 d . . .
C65A C 0.0851(3) 0.7254(6) 0.2249(3) 0.0305(18) Uiso 1 1 d . . .
C66A C 0.2006(3) 0.7215(6) 0.2415(3) 0.0281(17) Uiso 1 1 d . . .
C67A C 0.1802(3) 0.4387(6) 0.2097(3) 0.0319(18) Uiso 1 1 d . . .
C68A C 0.0416(3) 0.4009(6) 0.1961(2) 0.0243(17) Uiso 1 1 d . . .
C69A C -0.0299(3) 0.6611(6) 0.2118(2) 0.0220(16) Uiso 1 1 d . . .
C70A C 0.0721(3) 0.8435(6) 0.2463(2) 0.0296(17) Uiso 1 1 d . . .
C71A C 0.0554(5) 0.8282(11) 0.2909(4) 0.091(4) Uiso 1 1 d . . .
C1B C 0.5053(3) 0.2462(5) 0.3335(2) 0.0184(16) Uiso 1 1 d . . .
C2B C 0.5160(3) 0.1157(5) 0.3358(2) 0.0220(16) Uiso 1 1 d . . .
C3B C 0.5273(3) 0.0877(5) 0.3761(2) 0.0186(15) Uiso 1 1 d . . .
C4B C 0.5226(3) 0.1978(5) 0.3978(2) 0.0163(15) Uiso 1 1 d . . .
C5B C 0.5075(3) 0.2970(6) 0.3721(2) 0.0226(16) Uiso 1 1 d . . .
C6B C 0.5072(3) 0.3188(5) 0.2957(2) 0.0203(16) Uiso 1 1 d . . .
C7B C 0.5226(3) 0.0296(6) 0.3007(2) 0.0194(15) Uiso 1 1 d . . .
C8B C 0.5533(3) -0.0301(6) 0.3921(2) 0.0226(16) Uiso 1 1 d . . .
C9B C 0.5405(3) 0.2037(6) 0.4403(2) 0.0263(17) Uiso 1 1 d . . .
C10B C 0.5043(3) 0.4317(5) 0.3815(2) 0.0181(15) Uiso 1 1 d . . .
C11B C 0.5670(3) 0.4970(5) 0.3779(3) 0.0235(17) Uiso 1 1 d . . .
C21B C 0.2725(3) 0.1432(6) 0.2907(2) 0.0248(16) Uiso 1 1 d . . .
C22B C 0.2405(3) 0.2288(5) 0.3150(2) 0.0219(16) Uiso 1 1 d . . .
C23B C 0.2741(3) 0.3410(5) 0.3143(2) 0.0185(15) Uiso 1 1 d . . .
C24B C 0.3280(3) 0.3256(5) 0.2913(2) 0.0188(15) Uiso 1 1 d . . .
C25B C 0.3272(3) 0.2015(5) 0.2760(2) 0.0184(15) Uiso 1 1 d . . .
C26B C 0.2431(3) 0.0269(6) 0.2729(2) 0.0212(16) Uiso 1 1 d . . .
C27B C 0.1785(3) 0.2055(6) 0.3320(2) 0.0261(17) Uiso 1 1 d . . .
C28B C 0.2546(3) 0.4646(6) 0.3285(3) 0.0294(17) Uiso 1 1 d . . .
C29B C 0.3678(3) 0.4317(6) 0.2786(2) 0.0239(17) Uiso 1 1 d . . .
C30B C 0.3682(3) 0.1483(6) 0.2452(2) 0.0250(17) Uiso 1 1 d . . .
C31B C 0.3388(3) 0.1574(7) 0.2044(3) 0.0375(19) Uiso 1 1 d . . .
C41B C 0.3132(3) -0.1306(5) 0.4208(2) 0.0184(15) Uiso 1 1 d . . .
C42B C 0.3767(3) -0.1526(5) 0.4168(2) 0.0200(16) Uiso 1 1 d . . .
C43B C 0.3898(2) -0.1756(5) 0.3767(2) 0.0155(15) Uiso 1 1 d . . .
C44B C 0.3339(3) -0.1640(5) 0.3550(2) 0.0196(15) Uiso 1 1 d . . .
C45B C 0.2862(3) -0.1342(5) 0.3821(2) 0.0187(15) Uiso 1 1 d . . .
C46B C 0.2760(3) -0.1367(6) 0.4580(2) 0.0250(17) Uiso 1 1 d . . .
C47B C 0.4198(3) -0.1652(6) 0.4520(2) 0.0280(17) Uiso 1 1 d . . .
C48B C 0.4471(3) -0.2298(6) 0.3597(3) 0.0278(18) Uiso 1 1 d . . .
C49B C 0.3292(3) -0.1991(5) 0.3120(2) 0.0204(16) Uiso 1 1 d . . .
C50B C 0.2184(3) -0.1258(5) 0.3732(2) 0.0206(16) Uiso 1 1 d . . .
C51B C 0.1852(3) -0.2512(5) 0.3769(3) 0.0234(17) Uiso 1 1 d . . .
C61B C 0.3346(3) 0.2187(6) 0.4734(2) 0.0232(16) Uiso 1 1 d . . .
C62B C 0.2759(3) 0.2295(5) 0.4555(2) 0.0216(16) Uiso 1 1 d . . .
C63B C 0.2740(3) 0.3413(6) 0.4336(2) 0.0230(16) Uiso 1 1 d . . .
C64B C 0.3327(3) 0.4001(5) 0.4379(2) 0.0144(15) Uiso 1 1 d . . .
C65B C 0.3698(3) 0.3251(5) 0.4627(2) 0.0206(16) Uiso 1 1 d . . .
C66B C 0.3550(3) 0.1249(6) 0.5038(2) 0.0269(17) Uiso 1 1 d . . .
C67B C 0.2195(3) 0.1513(5) 0.4611(2) 0.0183(15) Uiso 1 1 d . . .
C68B C 0.2156(3) 0.3988(6) 0.4194(2) 0.0233(16) Uiso 1 1 d . . .
C69B C 0.3498(3) 0.5295(5) 0.4225(2) 0.0175(15) Uiso 1 1 d . . .
C70B C 0.4272(3) 0.3644(5) 0.4826(2) 0.0186(15) Uiso 1 1 d . . .
C71B C 0.4138(3) 0.4378(6) 0.5204(3) 0.0342(19) Uiso 1 1 d . . .
H6X Y 0.4889(6) 0.4151(12) 0.3000(5) 0.039(3) Uiso 1 1 d . . .
H6Y Y 0.5550(6) 0.3265(13) 0.2857(5) 0.048(4) Uiso 1 1 d . . .
H6Z Y 0.4817(7) 0.2709(14) 0.2730(6) 0.053(4) Uiso 1 1 d . . .
H6P Y -0.0154(7) 0.9495(14) 0.0403(6) 0.057(4) Uiso 1 1 d . . .
H6Q Y -0.0610(7) 0.9626(13) 0.0824(5) 0.048(4) Uiso 1 1 d . . .
H6R Y -0.0316(6) 1.1036(12) 0.0593(5) 0.044(4) Uiso 1 1 d . . .
H7P Y 0.1152(8) 0.9481(18) 0.0221(7) 0.075(5) Uiso 1 1 d . . .
H7Q Y 0.0817(9) 1.0916(17) 0.0242(6) 0.077(5) Uiso 1 1 d . . .
H7R Y 0.1568(8) 1.0798(15) 0.0366(6) 0.066(5) Uiso 1 1 d . . .
H7X Y 0.5641(7) 0.0496(14) 0.2848(6) 0.059(4) Uiso 1 1 d . . .
H7Y Y 0.4878(8) 0.0487(17) 0.2809(6) 0.074(5) Uiso 1 1 d . . .
H7Z Y 0.5211(11) -0.059(2) 0.3101(8) 0.106(7) Uiso 1 1 d . . .
H8X Y 0.5276(6) -0.0711(12) 0.4170(5) 0.044(4) Uiso 1 1 d . . .
H8Y Y 0.6003(7) -0.0118(12) 0.4031(5) 0.045(4) Uiso 1 1 d . . .
H8Z Y 0.5566(6) -0.1019(12) 0.3693(5) 0.040(4) Uiso 1 1 d . . .
H8P Y 0.2268(7) 1.0552(13) 0.1303(5) 0.049(4) Uiso 1 1 d . . .
H8Q Y 0.2115(7) 1.1213(14) 0.0857(6) 0.056(4) Uiso 1 1 d . . .
H8R Y 0.1902(6) 1.1963(13) 0.1298(5) 0.046(4) Uiso 1 1 d . . .
H9P Y 0.1351(7) 1.1636(15) 0.1896(6) 0.063(5) Uiso 1 1 d . . .
H9Q Y 0.0798(7) 1.0719(14) 0.2090(6) 0.057(4) Uiso 1 1 d . . .
H9R Y 0.1585(7) 1.0144(13) 0.1989(6) 0.054(4) Uiso 1 1 d . . .
H9X Y 0.5365(6) 0.3033(13) 0.4512(5) 0.045(4) Uiso 1 1 d . . .
H9Y Y 0.5125(6) 0.1467(13) 0.4583(5) 0.045(4) Uiso 1 1 d . . .
H9Z Y 0.5854(7) 0.1756(14) 0.4427(5) 0.055(4) Uiso 1 1 d . . .
H10X Y 0.4853(5) 0.4418(10) 0.4089(4) 0.022(3) Uiso 1 1 d . . .
H10Y Y 0.4724(7) 0.4745(13) 0.3622(5) 0.048(4) Uiso 1 1 d . . .
H10P Y -0.0092(6) 0.9473(13) 0.1885(5) 0.046(4) Uiso 1 1 d . . .
H10Q Y -0.0531(6) 0.9258(12) 0.1472(5) 0.043(4) Uiso 1 1 d . . .
H11P Y -0.0918(6) 1.1052(13) 0.1855(5) 0.048(4) Uiso 1 1 d . . .
H11Q Y -0.0199(6) 1.1778(13) 0.1835(5) 0.047(4) Uiso 1 1 d . . .
H11R Y -0.0637(7) 1.1569(15) 0.1424(6) 0.058(4) Uiso 1 1 d . . .
H11X Y 0.6003(8) 0.4530(15) 0.4008(6) 0.064(5) Uiso 1 1 d . . .
H11Y Y 0.5640(7) 0.5910(14) 0.3852(5) 0.054(4) Uiso 1 1 d . . .
H11Z Y 0.5838(8) 0.4888(14) 0.3532(7) 0.061(5) Uiso 1 1 d . . .
H26X Y 0.2796(6) -0.0357(12) 0.2607(5) 0.035(3) Uiso 1 1 d . . .
H26Y Y 0.2120(7) 0.0530(15) 0.2510(6) 0.060(4) Uiso 1 1 d . . .
H26Z Y 0.2200(7) -0.0258(14) 0.2957(6) 0.052(4) Uiso 1 1 d . . .
H26P Y -0.0758(7) 0.7747(14) 0.0508(6) 0.054(4) Uiso 1 1 d . . .
H26Q Y -0.0692(6) 0.7639(12) 0.1019(5) 0.041(4) Uiso 1 1 d . . .
H26R Y -0.1138(7) 0.6623(14) 0.0760(5) 0.053(4) Uiso 1 1 d . . .
H27P Y 0.0140(8) 0.6851(16) -0.0203(6) 0.068(5) Uiso 1 1 d . . .
H27Q Y 0.0796(7) 0.7471(12) 0.0003(5) 0.045(4) Uiso 1 1 d . . .
H27R Y 0.0074(7) 0.8080(16) 0.0117(6) 0.066(5) Uiso 1 1 d . . .
H27X Y 0.1531(8) 0.2934(16) 0.3361(6) 0.064(5) Uiso 1 1 d . . .
H27Y Y 0.1817(7) 0.1662(14) 0.3601(6) 0.055(4) Uiso 1 1 d . . .
H27Z Y 0.1517(8) 0.1428(16) 0.3133(6) 0.070(5) Uiso 1 1 d . . .
H28X Y 0.2844(7) 0.5075(14) 0.3487(6) 0.059(5) Uiso 1 1 d . . .
H28Y Y 0.2111(7) 0.4607(13) 0.3417(5) 0.048(4) Uiso 1 1 d . . .
H28Z Y 0.2492(7) 0.5281(15) 0.3032(6) 0.059(4) Uiso 1 1 d . . .
H28P Y 0.0824(7) 0.4146(15) -0.0061(6) 0.060(4) Uiso 1 1 d . . .
H28Q Y 0.1271(7) 0.5509(14) -0.0029(5) 0.054(4) Uiso 1 1 d . . .
H28R Y 0.1462(7) 0.4290(14) 0.0268(5) 0.053(4) Uiso 1 1 d . . .
H29X Y 0.3874(6) 0.4792(12) 0.3036(5) 0.043(4) Uiso 1 1 d . . .
H29Y Y 0.4014(7) 0.4011(14) 0.2594(5) 0.054(4) Uiso 1 1 d . . .
H29Z Y 0.3407(7) 0.5015(13) 0.2625(6) 0.055(4) Uiso 1 1 d . . .
H29P Y 0.0821(9) 0.2842(18) 0.0665(7) 0.078(5) Uiso 1 1 d . . .
H29Q Y 0.0394(8) 0.2824(15) 0.1062(6) 0.061(4) Uiso 1 1 d . . .
H29R Y 0.1079(8) 0.3401(17) 0.1087(6) 0.073(5) Uiso 1 1 d . . .
H30P Y -0.0779(7) 0.5424(14) 0.1363(5) 0.051(4) Uiso 1 1 d . . .
H30Q Y -0.0338(6) 0.4065(13) 0.1418(5) 0.049(4) Uiso 1 1 d . . .
H30X Y 0.3768(6) 0.0479(13) 0.2521(5) 0.045(4) Uiso 1 1 d . . .
H30Y Y 0.4134(6) 0.1933(12) 0.2454(5) 0.039(4) Uiso 1 1 d . . .
H31P Y -0.0776(6) 0.3126(12) 0.0819(5) 0.037(3) Uiso 1 1 d . . .
H31Q Y -0.1218(6) 0.4448(13) 0.0725(5) 0.046(4) Uiso 1 1 d . . .
H31R Y -0.1339(6) 0.3484(13) 0.1146(5) 0.048(4) Uiso 1 1 d . . .
H31X Y 0.3288(8) 0.2562(14) 0.1971(6) 0.061(5) Uiso 1 1 d . . .
H31Y Y 0.3708(7) 0.1198(14) 0.1822(6) 0.058(4) Uiso 1 1 d . . .
H31Z Y 0.2974(7) 0.1066(14) 0.2012(6) 0.057(4) Uiso 1 1 d . . .
H46P Y 0.2842(7) 0.4746(15) 0.1645(6) 0.062(5) Uiso 1 1 d . . .
H46Q Y 0.3461(8) 0.5771(15) 0.1601(6) 0.062(5) Uiso 1 1 d . . .
H46R Y 0.2862(7) 0.6056(15) 0.1913(6) 0.061(5) Uiso 1 1 d . . .
H46X Y 0.2300(8) -0.1012(15) 0.4546(6) 0.067(5) Uiso 1 1 d . . .
H46Y Y 0.2962(7) -0.0887(14) 0.4827(5) 0.053(4) Uiso 1 1 d . . .
H46Z Y 0.2701(7) -0.2330(14) 0.4662(6) 0.057(5) Uiso 1 1 d . . .
H47P Y 0.3386(7) 0.8195(13) 0.1660(5) 0.053(4) Uiso 1 1 d . . .
H47Q Y 0.3130(7) 0.9366(16) 0.1369(6) 0.063(5) Uiso 1 1 d . . .
H47R Y 0.2629(7) 0.8828(14) 0.1705(6) 0.061(5) Uiso 1 1 d . . .
H47X Y 0.4448(8) -0.0829(16) 0.4572(6) 0.066(5) Uiso 1 1 d . . .
H47Y Y 0.3987(9) -0.1957(18) 0.4754(7) 0.082(6) Uiso 1 1 d . . .
H47Z Y 0.4554(9) -0.2336(17) 0.4457(7) 0.076(6) Uiso 1 1 d . . .
H48X Y 0.4363(6) -0.3197(12) 0.3471(5) 0.041(4) Uiso 1 1 d . . .
H48Y Y 0.4640(7) -0.1753(15) 0.3366(6) 0.060(4) Uiso 1 1 d . . .
H48Z Y 0.4829(7) -0.2401(12) 0.3822(6) 0.048(4) Uiso 1 1 d . . .
H48P Y 0.2964(7) 0.8845(13) 0.0369(5) 0.051(4) Uiso 1 1 d . . .
H48Q Y 0.2223(7) 0.9264(13) 0.0441(5) 0.050(4) Uiso 1 1 d . . .
H48R Y 0.2788(7) 0.9788(13) 0.0767(5) 0.051(4) Uiso 1 1 d . . .
H49P Y 0.2745(7) 0.6889(14) 0.0061(6) 0.057(4) Uiso 1 1 d . . .
H49Q Y 0.2284(6) 0.5585(13) 0.0126(5) 0.047(4) Uiso 1 1 d . . .
H49R Y 0.1932(7) 0.7046(14) 0.0091(6) 0.057(4) Uiso 1 1 d . . .
H49X Y 0.3456(7) -0.2966(15) 0.3085(6) 0.060(5) Uiso 1 1 d . . .
H49Y Y 0.2827(7) -0.1925(14) 0.3031(5) 0.055(4) Uiso 1 1 d . . .
H49Z Y 0.3583(6) -0.1442(13) 0.2942(5) 0.047(4) Uiso 1 1 d . . .
H50X Y 0.1982(6) -0.0583(12) 0.3913(5) 0.036(3) Uiso 1 1 d . . .
H50P Y 0.2337(7) 0.3952(14) 0.1127(6) 0.056(4) Uiso 1 1 d . . .
H50Q Y 0.2093(7) 0.4139(14) 0.0664(6) 0.058(4) Uiso 1 1 d . . .
H50Y Y 0.2095(6) -0.0884(12) 0.3438(5) 0.039(3) Uiso 1 1 d . . .
H51P Y 0.3029(7) 0.2868(14) 0.0657(5) 0.050(4) Uiso 1 1 d . . .
H51Q Y 0.3206(7) 0.4234(15) 0.0439(6) 0.060(4) Uiso 1 1 d . . .
H51R Y 0.3431(7) 0.4015(14) 0.0919(6) 0.055(4) Uiso 1 1 d . . .
H51X Y 0.2038(6) -0.3181(13) 0.3562(5) 0.049(4) Uiso 1 1 d . . .
H51Y Y 0.1385(7) -0.2441(12) 0.3713(5) 0.047(4) Uiso 1 1 d . . .
H51Z Y 0.1911(7) -0.2946(14) 0.4060(6) 0.052(4) Uiso 1 1 d . . .
H66P Y 0.2407(7) 0.6560(15) 0.2390(6) 0.064(5) Uiso 1 1 d . . .
H66Q Y 0.1967(8) 0.7373(15) 0.2697(7) 0.063(5) Uiso 1 1 d . . .
C66R Y 0.2113(9) 0.8123(18) 0.2265(7) 0.081(6) Uiso 1 1 d . . .
H66X Y 0.3173(11) 0.077(2) 0.5168(8) 0.107(7) Uiso 1 1 d . . .
H66Y Y 0.3683(10) 0.167(2) 0.5283(8) 0.098(7) Uiso 1 1 d . . .
H66Z Y 0.3802(11) 0.052(2) 0.4917(8) 0.105(7) Uiso 1 1 d . . .
H67P Y 0.1814(8) 0.3914(16) 0.1832(6) 0.067(5) Uiso 1 1 d . . .
H67Q Y 0.2231(8) 0.4672(17) 0.2194(6) 0.072(5) Uiso 1 1 d . . .
H67R Y 0.1523(17) 0.365(4) 0.2352(12) 0.170(13) Uiso 1 1 d . . .
H67X Y 0.2076(7) 0.1023(14) 0.4364(5) 0.052(4) Uiso 1 1 d . . .
H67Y Y 0.2262(6) 0.0815(13) 0.4865(5) 0.045(4) Uiso 1 1 d . . .
H67Z Y 0.1812(6) 0.2120(13) 0.4708(5) 0.042(4) Uiso 1 1 d . . .
H68P Y 0.0543(8) 0.3387(17) 0.2213(6) 0.075(5) Uiso 1 1 d . . .
H68Q Y 0.0532(6) 0.3615(13) 0.1694(5) 0.047(4) Uiso 1 1 d . . .
H68R Y -0.0098(5) 0.4056(10) 0.1985(4) 0.027(3) Uiso 1 1 d . . .
H68X Y 0.2251(6) 0.4889(12) 0.4053(5) 0.042(4) Uiso 1 1 d . . .
H68Y Y 0.1861(6) 0.4123(12) 0.4421(5) 0.041(4) Uiso 1 1 d . . .
H68Z Y 0.1909(6) 0.3391(12) 0.3984(5) 0.041(4) Uiso 1 1 d . . .
H69P Y -0.0451(8) 0.6484(17) 0.2385(7) 0.075(5) Uiso 1 1 d . . .
H69Q Y -0.0505(11) 0.598(2) 0.1964(8) 0.103(7) Uiso 1 1 d . . .
H69R Y -0.0397(10) 0.7531(19) 0.2048(8) 0.093(7) Uiso 1 1 d . . .
H69X Y 0.3591(10) 0.5212(19) 0.3942(8) 0.086(6) Uiso 1 1 d . . .
H69Y Y 0.3165(12) 0.586(2) 0.4245(9) 0.114(8) Uiso 1 1 d . . .
H69Z Y 0.3932(11) 0.555(2) 0.4314(8) 0.105(7) Uiso 1 1 d . . .
H70P Y 0.0368(7) 0.8935(14) 0.2343(5) 0.054(4) Uiso 1 1 d . . .
H70Q Y 0.1130(7) 0.9020(13) 0.2472(5) 0.051(4) Uiso 1 1 d . . .
H70X Y 0.4548(7) 0.2799(14) 0.4930(5) 0.051(4) Uiso 1 1 d . . .
H70Y Y 0.4561(6) 0.4222(11) 0.4640(5) 0.035(3) Uiso 1 1 d . . .
H71P Y 0.0507(9) 0.8905(19) 0.3007(7) 0.077(6) Uiso 1 1 d . . .
H71Q Y 0.0152(10) 0.7633(18) 0.2909(7) 0.083(6) Uiso 1 1 d . . .
H71R Y 0.0938(10) 0.766(2) 0.3046(8) 0.096(7) Uiso 1 1 d . . .
H71X Y 0.3876(8) 0.5246(16) 0.5121(6) 0.065(5) Uiso 1 1 d . . .
H71Y Y 0.4545(8) 0.4662(16) 0.5347(6) 0.069(5) Uiso 1 1 d . . .
H71Z Y 0.3836(7) 0.3846(15) 0.5393(6) 0.061(5) Uiso 1 1 d . . .

loop_
_atom_type_symbol
_atom_type_description
_atom_type_scat_dispersion_real
_atom_type_scat_dispersion_imag
_atom_type_scat_source
C C 6.6460 0.0000 'International Tables Vol C Tables 4.2.6.8 and 6.1.1.4'
H H -3.739 0.0000 'International Tables Vol C Tables 4.2.6.8 and 6.1.1.4'
Co Co 2.490 0.0000 'International Tables Vol C Tables 4.2.6.8 and 6.1.1.4'

loop_
_geom_angle_atom_site_label_1
_geom_angle_atom_site_label_2
_geom_angle_atom_site_label_3
_geom_angle
_geom_angle_site_symmetry_1
_geom_angle_site_symmetry_3
_geom_angle_publ_flag
H03 Co1 H02 83.7(10) . . ?
H03 Co1 H01 85.2(10) . . ?
H02 Co1 H01 82.6(10) . . ?
H03 Co1 C4A 99.0(10) . . ?
H02 Co1 C4A 123.7(11) . . ?
H01 Co1 C4A 153.6(11) . . ?
H03 Co1 C5A 127.6(12) . . ?
H02 Co1 C5A 96.6(9) . . ?
H01 Co1 C5A 147.0(12) . . ?
C4A Co1 C5A 39.2(4) . . ?
H03 Co1 C1A 164.3(11) . . ?
H02 Co1 C1A 105.5(9) . . ?
H01 Co1 C1A 108.3(11) . . ?
C4A Co1 C1A 65.3(5) . . ?
C5A Co1 C1A 40.0(4) . . ?
H03 Co1 C3A 102.8(9) . . ?
H02 Co1 C3A 162.6(11) . . ?
H01 Co1 C3A 113.8(10) . . ?
C4A Co1 C3A 39.8(4) . . ?
C5A Co1 C3A 66.5(5) . . ?
C1A Co1 C3A 64.8(5) . . ?
H03 Co1 C2A 135.5(9) . . ?
H02 Co1 C2A 140.1(11) . . ?
H01 Co1 C2A 92.3(10) . . ?
C4A Co1 C2A 66.3(5) . . ?
C5A Co1 C2A 67.2(5) . . ?
C1A Co1 C2A 39.0(4) . . ?
C3A Co1 C2A 38.9(4) . . ?
H03 Co1 Co4 41.5(7) . . ?
H02 Co1 Co4 42.6(7) . . ?
H01 Co1 Co4 85.8(9) . . ?
C4A Co1 Co4 114.5(10) . . ?
C5A Co1 Co4 115.7(9) . . ?
C1A Co1 Co4 144.5(8) . . ?
C3A Co1 Co4 139.7(10) . . ?
C2A Co1 Co4 176.6(9) . . ?
H03 Co1 Co3 43.8(8) . . ?
H02 Co1 Co3 86.1(8) . . ?
H01 Co1 Co3 42.0(8) . . ?
C4A Co1 Co3 132.8(9) . . ?
C5A Co1 Co3 170.8(11) . . ?
C1A Co1 Co3 147.4(11) . . ?
C3A Co1 Co3 109.9(8) . . ?
C2A Co1 Co3 115.9(9) . . ?
Co4 Co1 Co3 61.0(7) . . ?
H03 Co1 Co2 84.3(8) . . ?
H02 Co1 Co2 40.7(8) . . ?
H01 Co1 Co2 41.9(7) . . ?
C4A Co1 Co2 164.0(9) . . ?
C5A Co1 Co2 127.8(8) . . ?
C1A Co1 Co2 111.0(8) . . ?
C3A Co1 Co2 154.7(11) . . ?
C2A Co1 Co2 121.6(10) . . ?
Co4 Co1 Co2 58.5(7) . . ?
Co3 Co1 Co2 59.0(7) . . ?
H03 Co1 H04 49.9(6) . . ?
H02 Co1 H04 50.4(6) . . ?
H01 Co1 H04 51.2(7) . . ?
C4A Co1 H04 146.1(9) . . ?
C5A Co1 H04 145.5(8) . . ?
C1A Co1 H04 145.5(8) . . ?
C3A Co1 H04 144.7(7) . . ?
C2A Co1 H04 143.4(9) . . ?
Co4 Co1 H04 34.6(6) . . ?
Co3 Co1 H04 35.7(5) . . ?
Co2 Co1 H04 34.5(5) . . ?
H02 Co2 H04 86.7(12) . . ?
H02 Co2 H01 84.6(11) . . ?
H04 Co2 H01 86.8(10) . . ?
H02 Co2 C21A 96.5(9) . . ?
H04 Co2 C21A 153.3(11) . . ?
H01 Co2 C21A 119.9(12) . . ?
H02 Co2 C22A 125.5(11) . . ?
H04 Co2 C22A 147.7(12) . . ?
H01 Co2 C22A 93.1(11) . . ?
C21A Co2 C22A 39.7(4) . . ?
H02 Co2 C24A 136.3(11) . . ?
H04 Co2 C24A 93.4(9) . . ?
H01 Co2 C24A 139.0(13) . . ?
C21A Co2 C24A 66.1(6) . . ?
C22A Co2 C24A 66.1(6) . . ?
H02 Co2 C25A 102.5(10) . . ?
H04 Co2 C25A 114.1(10) . . ?
H01 Co2 C25A 158.0(13) . . ?
C21A Co2 C25A 39.2(4) . . ?
C22A Co2 C25A 65.7(6) . . ?
C24A Co2 C25A 38.9(4) . . ?
H02 Co2 C23A 162.1(11) . . ?
H04 Co2 C23A 109.2(10) . . ?
H01 Co2 C23A 103.8(12) . . ?
C21A Co2 C23A 65.6(6) . . ?
C22A Co2 C23A 39.6(4) . . ?
C24A Co2 C23A 38.1(4) . . ?
C25A Co2 C23A 64.1(6) . . ?
H02 Co2 Co4 43.5(8) . . ?
H04 Co2 Co4 43.5(8) . . ?
H01 Co2 Co4 88.0(10) . . ?
C21A Co2 Co4 131.3(10) . . ?
C22A Co2 Co4 168.8(9) . . ?
C24A Co2 Co4 119.2(9) . . ?
C25A Co2 Co4 111.5(9) . . ?
C23A Co2 Co4 150.3(9) . . ?
H02 Co2 Co3 87.5(10) . . ?
H04 Co2 Co3 44.5(8) . . ?
H01 Co2 Co3 42.6(8) . . ?
C21A Co2 Co3 161.7(11) . . ?
C22A Co2 Co3 125.1(10) . . ?
C24A Co2 Co3 121.8(8) . . ?
C25A Co2 Co3 156.5(10) . . ?
C23A Co2 Co3 109.4(9) . . ?
Co4 Co2 Co3 61.9(8) . . ?
H02 Co2 Co1 41.5(7) . . ?
H04 Co2 Co1 87.4(9) . . ?
H01 Co2 Co1 43.1(8) . . ?
C21A Co2 Co1 112.5(8) . . ?
C22A Co2 Co1 114.1(9) . . ?
C24A Co2 Co1 177.7(10) . . ?
C25A Co2 Co1 138.9(9) . . ?
C23A Co2 Co1 143.5(10) . . ?
Co4 Co2 Co1 60.1(7) . . ?
Co3 Co2 Co1 60.1(7) . . ?
H02 Co2 H03 50.9(7) . . ?
H04 Co2 H03 51.9(7) . . ?
H01 Co2 H03 53.1(8) . . ?
C21A Co2 H03 144.8(8) . . ?
C22A Co2 H03 144.8(8) . . ?
C24A Co2 H03 145.2(9) . . ?
C25A Co2 H03 145.7(10) . . ?
C23A Co2 H03 146.1(8) . . ?
Co4 Co2 H03 34.9(5) . . ?
Co3 Co2 H03 36.7(6) . . ?
Co1 Co2 H03 35.5(5) . . ?
H01 Co3 H04 85.5(11) . . ?
H01 Co3 H03 85.3(11) . . ?
H04 Co3 H03 82.1(11) . . ?
H01 Co3 C44A 100.4(13) . . ?
H04 Co3 C44A 123.3(12) . . ?
H03 Co3 C44A 154.2(12) . . ?
H01 Co3 C45A 129.7(14) . . ?
H04 Co3 C45A 96.1(10) . . ?
H03 Co3 C45A 144.8(13) . . ?
C44A Co3 C45A 38.9(5) . . ?
H01 Co3 C43A 102.5(12) . . ?
H04 Co3 C43A 161.1(12) . . ?
H03 Co3 C43A 115.3(11) . . ?
C44A Co3 C43A 38.9(4) . . ?
C45A Co3 C43A 65.6(6) . . ?
H01 Co3 C42A 135.2(12) . . ?
H04 Co3 C42A 138.8(13) . . ?
H03 Co3 C42A 93.3(10) . . ?
C44A Co3 C42A 64.8(6) . . ?
C45A Co3 C42A 65.1(6) . . ?
C43A Co3 C42A 38.9(4) . . ?
H01 Co3 C41A 164.6(15) . . ?
H04 Co3 C41A 104.4(11) . . ?
H03 Co3 C41A 107.5(12) . . ?
C44A Co3 C41A 64.3(6) . . ?
C45A Co3 C41A 38.7(4) . . ?
C43A Co3 C41A 64.6(6) . . ?
C42A Co3 C41A 38.2(4) . . ?
H01 Co3 Co2 42.9(8) . . ?
H04 Co3 Co2 42.7(7) . . ?
H03 Co3 Co2 84.9(9) . . ?
C44A Co3 Co2 116.5(11) . . ?
C45A Co3 Co2 117.3(10) . . ?
C43A Co3 Co2 140.7(12) . . ?
C42A Co3 Co2 177.5(10) . . ?
C41A Co3 Co2 144.2(10) . . ?
H01 Co3 Co1 43.6(8) . . ?
H04 Co3 Co1 86.9(9) . . ?
H03 Co3 Co1 42.3(7) . . ?
C44A Co3 Co1 134.3(11) . . ?
C45A Co3 Co1 172.6(13) . . ?
C43A Co3 Co1 110.7(9) . . ?
C42A Co3 Co1 116.6(9) . . ?
C41A Co3 Co1 146.8(11) . . ?
Co2 Co3 Co1 60.9(7) . . ?
H01 Co3 Co4 85.6(10) . . ?
H04 Co3 Co4 41.5(8) . . ?
H03 Co3 Co4 40.6(7) . . ?
C44A Co3 Co4 163.7(10) . . ?
C45A Co3 Co4 126.8(10) . . ?
C43A Co3 Co4 154.6(11) . . ?
C42A Co3 Co4 120.9(11) . . ?
C41A Co3 Co4 109.7(10) . . ?
Co2 Co3 Co4 58.5(8) . . ?
Co1 Co3 Co4 59.3(7) . . ?
H01 Co3 H02 50.4(8) . . ?
H04 Co3 H02 51.8(7) . . ?
H03 Co3 H02 50.4(7) . . ?
C44A Co3 H02 148.0(11) . . ?
C45A Co3 H02 146.8(9) . . ?
C43A Co3 H02 145.1(9) . . ?
C42A Co3 H02 143.4(10) . . ?
C41A Co3 H02 144.9(11) . . ?
Co2 Co3 H02 34.6(6) . . ?
Co1 Co3 H02 35.2(5) . . ?
Co4 Co3 H02 35.2(6) . . ?
H03 Co4 H04 85.9(11) . . ?
H03 Co4 H02 84.5(11) . . ?
H04 Co4 H02 85.6(12) . . ?
H03 Co4 C65A 105.8(11) . . ?
H04 Co4 C65A 159.1(12) . . ?
H02 Co4 C65A 112.3(10) . . ?
H03 Co4 C64A 141.7(12) . . ?
H04 Co4 C64A 132.4(10) . . ?
H02 Co4 C64A 95.6(9) . . ?
C65A Co4 C64A 39.1(5) . . ?
H03 Co4 C62A 122.7(11) . . ?
H04 Co4 C62A 94.6(9) . . ?
H02 Co4 C62A 152.7(11) . . ?
C65A Co4 C62A 64.5(7) . . ?
C64A Co4 C62A 64.4(6) . . ?
H03 Co4 C61A 96.7(10) . . ?
H04 Co4 C61A 123.8(10) . . ?
H02 Co4 C61A 150.6(12) . . ?
C65A Co4 C61A 39.1(5) . . ?
C64A Co4 C61A 65.5(7) . . ?
C62A Co4 C61A 38.6(4) . . ?
H03 Co4 C63A 159.8(13) . . ?
H04 Co4 C63A 99.0(9) . . ?
H02 Co4 C63A 115.3(10) . . ?
C65A Co4 C63A 64.2(6) . . ?
C64A Co4 C63A 38.3(4) . . ?
C62A Co4 C63A 37.7(4) . . ?
C61A Co4 C63A 64.2(6) . . ?
H03 Co4 Co2 87.4(11) . . ?
H04 Co4 Co2 43.3(8) . . ?
H02 Co4 Co2 42.6(8) . . ?
C65A Co4 Co2 151.4(9) . . ?
C64A Co4 Co2 118.2(9) . . ?
C62A Co4 Co2 129.2(9) . . ?
C61A Co4 Co2 166.3(9) . . ?
C63A Co4 Co2 109.7(8) . . ?
H03 Co4 Co1 42.4(7) . . ?
H04 Co4 Co1 88.4(11) . . ?
H02 Co4 Co1 42.5(7) . . ?
C65A Co4 Co1 112.0(8) . . ?
C64A Co4 Co1 123.4(8) . . ?
C62A Co4 Co1 164.6(9) . . ?
C61A Co4 Co1 129.1(9) . . ?
C63A Co4 Co1 156.3(9) . . ?
Co2 Co4 Co1 61.4(8) . . ?
H03 Co4 Co3 42.9(8) . . ?
H04 Co4 Co3 43.0(8) . . ?
H02 Co4 Co3 85.1(11) . . ?
C65A Co4 Co3 144.5(10) . . ?
C64A Co4 Co3 175.4(10) . . ?
C62A Co4 Co3 113.5(8) . . ?
C61A Co4 Co3 115.7(9) . . ?
C63A Co4 Co3 137.6(9) . . ?
Co2 Co4 Co3 59.6(8) . . ?
Co1 Co4 Co3 59.8(7) . . ?
H03 Co4 H01 52.1(8) . . ?
H04 Co4 H01 52.2(8) . . ?
H02 Co4 H01 50.2(8) . . ?
C65A Co4 H01 148.1(8) . . ?
C64A Co4 H01 145.5(9) . . ?
C62A Co4 H01 144.5(8) . . ?
C61A Co4 H01 146.8(8) . . ?
C63A Co4 H01 144.1(9) . . ?
Co2 Co4 H01 35.3(6) . . ?
Co1 Co4 H01 36.1(6) . . ?
Co3 Co4 H01 34.9(6) . . ?
H06 Co5 H08 87.7(10) . . ?
H06 Co5 H05 86.3(10) . . ?
H08 Co5 H05 86.1(10) . . ?
H06 Co5 C1B 113.5(12) . . ?
H08 Co5 C1B 102.4(9) . . ?
H05 Co5 C1B 158.4(12) . . ?
H06 Co5 C5B 151.6(13) . . ?
H08 Co5 C5B 92.1(8) . . ?
H05 Co5 C5B 122.1(11) . . ?
C1B Co5 C5B 39.0(4) . . ?
H06 Co5 C2B 96.4(10) . . ?
H08 Co5 C2B 139.2(11) . . ?
H05 Co5 C2B 134.6(10) . . ?
C1B Co5 C2B 39.2(4) . . ?
C5B Co5 C2B 65.9(5) . . ?
H06 Co5 C4B 153.2(10) . . ?
H08 Co5 C4B 119.1(10) . . ?
H05 Co5 C4B 94.4(10) . . ?
C1B Co5 C4B 64.0(5) . . ?
C5B Co5 C4B 38.7(4) . . ?
C2B Co5 C4B 64.4(5) . . ?
H06 Co5 C3B 115.6(9) . . ?
H08 Co5 C3B 156.1(11) . . ?
H05 Co5 C3B 100.1(9) . . ?
C1B Co5 C3B 64.4(5) . . ?
C5B Co5 C3B 64.9(5) . . ?
C2B Co5 C3B 38.6(4) . . ?
C4B Co5 C3B 37.9(4) . . ?
H06 Co5 Co7 42.3(8) . . ?
H08 Co5 Co7 87.4(8) . . ?
H05 Co5 Co7 44.1(8) . . ?
C1B Co5 Co7 154.2(10) . . ?
C5B Co5 Co7 166.1(11) . . ?
C2B Co5 Co7 122.0(8) . . ?
C4B Co5 Co7 131.4(10) . . ?
C3B Co5 Co7 113.2(8) . . ?
H06 Co5 Co8 87.7(9) . . ?
H08 Co5 Co8 43.0(7) . . ?
H05 Co5 Co8 43.2(7) . . ?
C1B Co5 Co8 140.5(8) . . ?
C5B Co5 Co8 111.2(8) . . ?
C2B Co5 Co8 175.3(11) . . ?
C4B Co5 Co8 111.0(9) . . ?
C3B Co5 Co8 137.2(10) . . ?
Co7 Co5 Co8 60.0(7) . . ?
H06 Co5 Co6 44.1(6) . . ?
H08 Co5 Co6 43.8(7) . . ?
H05 Co5 Co6 87.9(8) . . ?
C1B Co5 Co6 112.1(9) . . ?
C5B Co5 Co6 127.4(8) . . ?
C2B Co5 Co6 124.5(10) . . ?
C4B Co5 Co6 162.7(9) . . ?
C3B Co5 Co6 158.0(10) . . ?
Co7 Co5 Co6 59.6(6) . . ?
Co8 Co5 Co6 60.2(7) . . ?
H06 Co5 H07 51.7(7) . . ?
H08 Co5 H07 53.1(6) . . ?
H05 Co5 H07 52.5(6) . . ?
C1B Co5 H07 147.1(9) . . ?
C5B Co5 H07 143.1(8) . . ?
C2B Co5 H07 148.0(9) . . ?
C4B Co5 H07 143.9(9) . . ?
C3B Co5 H07 146.3(8) . . ?
Co7 Co5 H07 34.3(4) . . ?
Co8 Co5 H07 36.0(5) . . ?
Co6 Co5 H07 35.4(5) . . ?
H07 Co6 H08 85.4(11) . . ?
H07 Co6 H06 83.4(9) . . ?
H08 Co6 H06 81.5(9) . . ?
H07 Co6 C21B 110.7(9) . . ?
H08 Co6 C21B 161.9(11) . . ?
H06 Co6 C21B 107.8(9) . . ?
H07 Co6 C22B 94.4(8) . . ?
H08 Co6 C22B 133.5(10) . . ?
H06 Co6 C22B 144.8(10) . . ?
C21B Co6 C22B 40.5(4) . . ?
H07 Co6 C25B 150.1(10) . . ?
H08 Co6 C25B 124.3(10) . . ?
H06 Co6 C25B 97.1(9) . . ?
C21B Co6 C25B 40.7(5) . . ?
C22B Co6 C25B 68.2(6) . . ?
H07 Co6 C24B 154.5(10) . . ?
H08 Co6 C24B 94.9(8) . . ?
H06 Co6 C24B 122.0(10) . . ?
C21B Co6 C24B 67.0(6) . . ?
C22B Co6 C24B 67.0(6) . . ?
C25B Co6 C24B 39.8(4) . . ?
H07 Co6 C23B 115.7(9) . . ?
H08 Co6 C23B 100.0(8) . . ?
H06 Co6 C23B 161.0(12) . . ?
C21B Co6 C23B 66.1(6) . . ?
C22B Co6 C23B 39.3(4) . . ?
C25B Co6 C23B 66.2(6) . . ?
C24B Co6 C23B 39.1(4) . . ?
H07 Co6 Co7 41.3(7) . . ?
H08 Co6 Co7 85.8(9) . . ?
H06 Co6 Co7 42.5(7) . . ?
C21B Co6 Co7 111.7(8) . . ?
C22B Co6 Co7 123.0(8) . . ?
C25B Co6 Co7 128.8(9) . . ?
C24B Co6 Co7 164.2(9) . . ?
C23B Co6 Co7 156.2(9) . . ?
H07 Co6 Co8 43.1(7) . . ?
H08 Co6 Co8 42.7(7) . . ?
H06 Co6 Co8 84.2(9) . . ?
C21B Co6 Co8 151.0(9) . . ?
C22B Co6 Co8 117.5(9) . . ?
C25B Co6 Co8 166.7(9) . . ?
C24B Co6 Co8 129.3(8) . . ?
C23B Co6 Co8 109.9(8) . . ?
Co7 Co6 Co8 59.7(7) . . ?
H07 Co6 Co5 85.4(9) . . ?
H08 Co6 Co5 41.9(6) . . ?
H06 Co6 Co5 39.8(6) . . ?
C21B Co6 Co5 143.8(9) . . ?
C22B Co6 Co5 175.3(9) . . ?
C25B Co6 Co5 113.9(8) . . ?
C24B Co6 Co5 111.7(8) . . ?
C23B Co6 Co5 137.0(8) . . ?
Co7 Co6 Co5 59.3(6) . . ?
Co8 Co6 Co5 59.5(7) . . ?
H07 Co6 H05 50.8(7) . . ?
H08 Co6 H05 50.6(7) . . ?
H06 Co6 H05 49.3(7) . . ?
C21B Co6 H05 146.8(7) . . ?
C22B Co6 H05 144.8(9) . . ?
C25B Co6 H05 144.6(7) . . ?
C24B Co6 H05 142.8(7) . . ?
C23B Co6 H05 143.7(8) . . ?
Co7 Co6 H05 35.2(5) . . ?
Co8 Co6 H05 35.0(5) . . ?
Co5 Co6 H05 34.6(5) . . ?
H07 Co7 H06 87.6(10) . . ?
H07 Co7 H05 87.0(9) . . ?
H06 Co7 H05 83.8(9) . . ?
H07 Co7 C45B 96.7(8) . . ?
H06 Co7 C45B 129.7(12) . . ?
H05 Co7 C45B 146.4(13) . . ?
H07 Co7 C44B 123.5(10) . . ?
H06 Co7 C44B 97.6(10) . . ?
H05 Co7 C44B 149.5(10) . . ?
C45B Co7 C44B 40.0(4) . . ?
H07 Co7 C43B 161.5(11) . . ?
H06 Co7 C43B 99.2(9) . . ?
H05 Co7 C43B 110.7(9) . . ?
C45B Co7 C43B 65.7(5) . . ?
C44B Co7 C43B 38.9(4) . . ?
H07 Co7 C42B 140.6(12) . . ?
H06 Co7 C42B 131.3(10) . . ?
H05 Co7 C42B 91.4(10) . . ?
C45B Co7 C42B 64.8(5) . . ?
C44B Co7 C42B 64.8(5) . . ?
C43B Co7 C42B 38.3(4) . . ?
H07 Co7 C41B 106.2(10) . . ?
H06 Co7 C41B 162.2(11) . . ?
H05 Co7 C41B 107.7(11) . . ?
C45B Co7 C41B 39.2(4) . . ?
C44B Co7 C41B 65.6(5) . . ?
C43B Co7 C41B 64.3(5) . . ?
C42B Co7 C41B 37.7(4) . . ?
H07 Co7 Co5 87.9(8) . . ?
H06 Co7 Co5 40.5(7) . . ?
H05 Co7 Co5 43.3(7) . . ?
C45B Co7 Co5 169.2(11) . . ?
C44B Co7 Co5 129.8(10) . . ?
C43B Co7 Co5 108.4(8) . . ?
C42B Co7 Co5 116.8(8) . . ?
C41B Co7 Co5 148.1(10) . . ?
H07 Co7 Co6 42.9(7) . . ?
H06 Co7 Co6 45.1(7) . . ?
H05 Co7 Co6 88.5(8) . . ?
C45B Co7 Co6 116.7(9) . . ?
C44B Co7 Co6 114.0(10) . . ?
C43B Co7 Co6 138.7(11) . . ?
C42B Co7 Co6 176.4(10) . . ?
C41B Co7 Co6 145.5(8) . . ?
Co5 Co7 Co6 61.0(6) . . ?
H07 Co7 Co8 43.7(7) . . ?
H06 Co7 Co8 86.8(8) . . ?
H05 Co7 Co8 43.5(7) . . ?
C45B Co7 Co8 129.0(9) . . ?
C44B Co7 Co8 166.5(9) . . ?
C43B Co7 Co8 153.0(10) . . ?
C42B Co7 Co8 121.2(11) . . ?
C41B Co7 Co8 110.9(10) . . ?
Co5 Co7 Co8 60.4(7) . . ?
Co6 Co7 Co8 60.8(7) . . ?
H07 Co7 H08 52.9(6) . . ?
H06 Co7 H08 51.3(6) . . ?
H05 Co7 H08 52.0(7) . . ?
C45B Co7 H08 148.5(8) . . ?
C44B Co7 H08 146.2(10) . . ?
C43B Co7 H08 143.0(8) . . ?
C42B Co7 H08 143.2(9) . . ?
C41B Co7 H08 146.5(9) . . ?
Co5 Co7 H08 35.1(5) . . ?
Co6 Co7 H08 36.5(5) . . ?
Co8 Co7 H08 35.6(6) . . ?
H08 Co8 H05 85.0(10) . . ?
H08 Co8 H07 86.0(12) . . ?
H05 Co8 H07 85.0(10) . . ?
H08 Co8 C61B 153.2(11) . . ?
H05 Co8 C61B 96.4(11) . . ?
H07 Co8 C61B 120.8(11) . . ?
H08 Co8 C65B 114.3(10) . . ?
H05 Co8 C65B 104.8(11) . . ?
H07 Co8 C65B 157.8(12) . . ?
C61B Co8 C65B 39.4(5) . . ?
H08 Co8 C64B 96.6(9) . . ?
H05 Co8 C64B 140.1(12) . . ?
H07 Co8 C64B 134.9(10) . . ?
C61B Co8 C64B 65.5(7) . . ?
C65B Co8 C64B 38.8(4) . . ?
H08 Co8 C62B 152.1(11) . . ?
H05 Co8 C62B 122.8(12) . . ?
H07 Co8 C62B 92.8(9) . . ?
C61B Co8 C62B 38.6(5) . . ?
C65B Co8 C62B 65.1(7) . . ?
C64B Co8 C62B 65.0(6) . . ?
H08 Co8 C63B 114.3(10) . . ?
H05 Co8 C63B 160.4(14) . . ?
H07 Co8 C63B 99.5(9) . . ?
C61B Co8 C63B 64.8(6) . . ?
C65B Co8 C63B 64.9(6) . . ?
C64B Co8 C63B 38.9(4) . . ?
C62B Co8 C63B 38.4(4) . . ?
H08 Co8 Co7 86.5(10) . . ?
H05 Co8 Co7 43.8(7) . . ?
H07 Co8 Co7 41.3(7) . . ?
C61B Co8 Co7 112.9(9) . . ?
C65B Co8 Co7 142.6(10) . . ?
C64B Co8 Co7 175.1(9) . . ?
C62B Co8 Co7 110.6(8) . . ?
C63B Co8 Co7 136.2(9) . . ?
H08 Co8 Co5 42.3(7) . . ?
H05 Co8 Co5 42.7(7) . . ?
H07 Co8 Co5 85.6(10) . . ?
C61B Co8 Co5 132.0(10) . . ?
C65B Co8 Co5 115.1(8) . . ?
C64B Co8 Co5 125.1(8) . . ?
C62B Co8 Co5 165.5(10) . . ?
C63B Co8 Co5 156.0(10) . . ?
Co7 Co8 Co5 59.6(7) . . ?
H08 Co8 Co6 44.0(8) . . ?
H05 Co8 Co6 87.7(10) . . ?
H07 Co8 Co6 42.4(7) . . ?
C61B Co8 Co6 162.4(9) . . ?
C65B Co8 Co6 154.8(10) . . ?
C64B Co8 Co6 120.5(9) . . ?
C62B Co8 Co6 126.1(9) . . ?
C63B Co8 Co6 108.5(9) . . ?
Co7 Co8 Co6 59.5(7) . . ?
Co5 Co8 Co6 60.3(7) . . ?
H08 Co8 H06 51.6(7) . . ?
H05 Co8 H06 50.9(8) . . ?
H07 Co8 H06 52.0(7) . . ?
C61B Co8 H06 144.3(8) . . ?
C65B Co8 H06 148.2(8) . . ?
C64B Co8 H06 148.1(9) . . ?
C62B Co8 H06 142.3(8) . . ?
C63B Co8 H06 144.5(9) . . ?
Co7 Co8 H06 35.0(6) . . ?
Co5 Co8 H06 33.7(5) . . ?
Co6 Co8 H06 36.9(5) . . ?

loop_
_geom_bond_atom_site_label_1
_geom_bond_atom_site_label_2
_geom_bond_distance
_geom_bond_site_symmetry_2
_geom_bond_publ_flag
Co1 H03 1.74(2) . ?
Co1 H02 1.74(2) . ?
Co1 H01 1.78(2) . ?
Co1 C4A 2.093(18) . ?
Co1 C5A 2.094(16) . ?
Co1 C1A 2.155(17) . ?
Co1 C3A 2.166(16) . ?
Co1 C2A 2.180(19) . ?
Co1 Co4 2.56(3) . ?
Co1 Co3 2.57(2) . ?
Co1 Co2 2.59(2) . ?
Co1 H04 3.05(2) . ?
Co2 H02 1.71(2) . ?
Co2 H04 1.73(2) . ?
Co2 H01 1.74(2) . ?
Co2 C21A 2.113(19) . ?
Co2 C22A 2.15(2) . ?
Co2 C24A 2.194(18) . ?
Co2 C25A 2.195(17) . ?
Co2 C23A 2.21(2) . ?
Co2 Co4 2.52(3) . ?
Co2 Co3 2.54(3) . ?
Co2 H03 2.98(2) . ?
Co3 H01 1.73(3) . ?
Co3 H04 1.79(2) . ?
Co3 H03 1.79(3) . ?
Co3 C44A 2.12(2) . ?
Co3 C45A 2.14(2) . ?
Co3 C43A 2.14(2) . ?
Co3 C42A 2.16(2) . ?
Co3 C41A 2.19(2) . ?
Co3 Co4 2.60(3) . ?
Co3 H02 3.00(2) . ?
Co4 H03 1.71(2) . ?
Co4 H04 1.73(2) . ?
Co4 H02 1.74(2) . ?
Co4 C65A 2.14(2) . ?
Co4 C64A 2.17(2) . ?
Co4 C62A 2.19(2) . ?
Co4 C61A 2.19(2) . ?
Co4 C63A 2.23(2) . ?
Co4 H01 3.01(3) . ?
Co5 H06 1.67(2) . ?
Co5 H08 1.74(2) . ?
Co5 H05 1.75(2) . ?
Co5 C1B 2.153(18) . ?
Co5 C5B 2.154(17) . ?
Co5 C2B 2.163(18) . ?
Co5 C4B 2.186(18) . ?
Co5 C3B 2.190(17) . ?
Co5 Co7 2.55(2) . ?
Co5 Co8 2.58(3) . ?
Co5 Co6 2.60(2) . ?
Co5 H07 3.018(19) . ?
Co6 H07 1.75(2) . ?
Co6 H08 1.81(2) . ?
Co6 H06 1.818(19) . ?
Co6 C21B 2.07(2) . ?
Co6 C22B 2.100(17) . ?
Co6 C25B 2.12(2) . ?
Co6 C24B 2.158(19) . ?
Co6 C23B 2.159(17) . ?
Co6 Co7 2.56(2) . ?
Co6 Co8 2.60(3) . ?
Co6 H05 3.08(2) . ?
Co7 H07 1.700(19) . ?
Co7 H06 1.73(2) . ?
Co7 H05 1.78(2) . ?
Co7 C45B 2.116(16) . ?
Co7 C44B 2.120(17) . ?
Co7 C43B 2.182(16) . ?
Co7 C42B 2.201(19) . ?
Co7 C41B 2.207(19) . ?
Co7 Co8 2.57(2) . ?
Co7 H08 3.02(2) . ?
Co8 H08 1.76(3) . ?
Co8 H05 1.77(2) . ?
Co8 H07 1.78(2) . ?
Co8 C61B 2.14(2) . ?
Co8 C65B 2.15(2) . ?
Co8 C64B 2.162(19) . ?
Co8 C62B 2.17(2) . ?
Co8 C63B 2.187(19) . ?
Co8 H06 3.02(2) . ?
H01 H02 2.32(2) . ?
H01 H03 2.38(2) . ?
H01 H04 2.38(2) . ?
H01 C22A 2.835(17) . ?
H01 C2A 2.870(15) . ?
H01 C44A 2.969(16) . ?
H01 C43A 3.031(16) . ?
H01 C23A 3.122(16) . ?
H02 H03 2.317(18) . ?
H02 H04 2.360(18) . ?
H02 H26Q 2.86(2) . ?
H02 C21A 2.864(17) . ?
H02 C5A 2.870(13) . ?
H02 C64A 2.911(19) . ?
H02 C25A 3.059(15) . ?
H03 H04 2.345(18) . ?
H03 H47R 2.75(2) . ?
H03 C42A 2.881(14) . ?
H03 C4A 2.920(14) . ?
H03 C61A 2.932(16) . ?
H03 C3A 3.061(14) . ?
H04 H29R 2.85(2) . ?
H04 C24A 2.872(16) . ?
H04 C62A 2.900(18) . ?
H04 C45A 2.925(15) . ?
H04 C63A 3.032(17) . ?
H05 H06 2.34(2) . ?
H05 H08 2.385(19) . ?
H05 H07 2.396(18) . ?
H05 H47X 2.79(2) . ?
H05 C42B 2.864(14) . ?
H05 C4B 2.906(14) . ?
H05 C61B 2.928(16) . ?
H05 C3B 3.035(14) . ?
H06 H08 2.365(17) . ?
H06 H07 2.376(17) . ?
H06 C2B 2.879(12) . ?
H06 C44B 2.908(12) . ?
H06 C25B 2.954(15) . ?
H06 C43B 2.995(13) . ?
H06 C21B 3.148(14) . ?
H07 H08 2.415(17) . ?
H07 H27Y 2.746(19) . ?
H07 C22B 2.837(16) . ?
H07 H67X 2.85(2) . ?
H07 C45B 2.866(12) . ?
H07 C62B 2.875(16) . ?
H08 C5B 2.818(13) . ?
H08 H69X 2.86(2) . ?
H08 C24B 2.928(17) . ?
H08 C64B 2.942(16) . ?
H08 C23B 3.045(15) . ?
C1A C2A 1.445(9) . ?
C1A C5A 1.454(10) . ?
C1A C6A 1.514(10) . ?
C1A H6Q 2.179(16) . ?
C1A H6P 2.22(2) . ?
C1A H6R 2.240(16) . ?
C1A C4A 2.293(10) . ?
C1A C3A 2.315(8) . ?
C1A C10A 2.611(10) . ?
C1A C7A 2.642(10) . ?
C1A H10Q 2.771(16) . ?
C2A C3A 1.447(10) . ?
C2A C7A 1.536(11) . ?
C2A H7Q 2.13(2) . ?
C2A H7R 2.15(2) . ?
C2A H7P 2.20(2) . ?
C2A C4A 2.339(11) . ?
C2A C5A 2.366(10) . ?
C2A C6A 2.613(9) . ?
C2A C8A 2.632(10) . ?
C2A H8Q 2.785(16) . ?
C3A C4A 1.452(10) . ?
C3A C8A 1.492(9) . ?
C3A H8P 2.124(16) . ?
C3A H8R 2.134(16) . ?
C3A H8Q 2.167(18) . ?
C3A C5A 2.337(8) . ?
C3A C9A 2.612(11) . ?
C3A C7A 2.681(11) . ?
C3A H7R 2.77(2) . ?
C4A C5A 1.404(9) . ?
C4A C9A 1.534(11) . ?
C4A H9Q 2.15(2) . ?
C4A H9P 2.191(19) . ?
C4A H9R 2.21(2) . ?
C4A C8A 2.600(10) . ?
C4A C10A 2.620(9) . ?
C4A H8R 2.837(15) . ?
C5A C10A 1.503(10) . ?
C5A H10P 2.120(18) . ?
C5A H10Q 2.147(15) . ?
C5A C11A 2.534(9) . ?
C5A C6A 2.628(11) . ?
C5A C9A 2.633(10) . ?
C5A H9Q 2.76(2) . ?
C6A H6Q 1.056(17) . ?
C6A H6P 1.15(2) . ?
C6A H6R 1.209(15) . ?
C6A H26P 2.800(17) . ?
C6A H10Q 2.884(18) . ?
C6A H7Q 2.95(2) . ?
C6A H27R 2.96(2) . ?
C6A H26Q 2.998(15) . ?
C6A C10A 3.162(12) . ?
C7A H7Q 1.03(2) . ?
C7A H7P 1.08(2) . ?
C7A H7R 1.107(19) . ?
C7A H48Q 2.696(16) . ?
C7A H8Q 2.883(18) . ?
C7A H6P 2.951(16) . ?
C7A H29P 2.99(2) 1_565 ?
C7A C8A 3.295(11) . ?
C8A H8P 1.012(19) . ?
C8A H8Q 1.11(2) . ?
C8A H8R 1.139(17) . ?
C8A H48R 2.665(17) . ?
C8A H7R 2.84(2) . ?
C8A H9P 2.96(2) . ?
C8A C9A 3.099(11) . ?
C8A H9R 3.14(2) . ?
C8A H48Q 3.186(18) . ?
C9A H9Q 1.07(2) . ?
C9A H9P 1.075(19) . ?
C9A H9R 1.160(18) . ?
C9A H70Q 2.731(18) . ?
C9A H8R 2.950(17) . ?
C9A H26Y 2.97(2) 1_565 ?
C9A H70P 3.065(17) . ?
C9A H10P 3.087(15) . ?
C10A H10P 1.07(2) . ?
C10A H10Q 1.115(16) . ?
C10A C11A 1.544(9) . ?
C10A H11R 2.156(18) . ?
C10A H11P 2.187(16) . ?
C10A H11Q 2.188(16) . ?
C10A H9Q 2.865(18) . ?
C10A H6Q 2.866(19) . ?
C10A H70P 2.980(19) . ?
C11A H11R 1.03(2) . ?
C11A H11P 1.097(18) . ?
C11A H11Q 1.099(18) . ?
C11A H10P 2.167(16) . ?
C11A H10Q 2.191(16) . ?
C11A H46Q 3.099(18) 4_575 ?
C11A H31X 3.169(18) 4_575 ?
C21A C25A 1.448(9) . ?
C21A C22A 1.448(10) . ?
C21A C26A 1.532(9) . ?
C21A H26P 2.146(17) . ?
C21A H26Q 2.154(16) . ?
C21A H26R 2.171(16) . ?
C21A C23A 2.344(9) . ?
C21A C24A 2.351(8) . ?
C21A C30A 2.580(10) . ?
C21A H28P 2.68(2) 3_565 ?
C21A C27A 2.680(11) . ?
C22A C23A 1.478(9) . ?
C22A C27A 1.515(10) . ?
C22A H27P 2.17(2) . ?
C22A H27R 2.17(2) . ?
C22A H27Q 2.168(17) . ?
C22A C25A 2.357(10) . ?
C22A C24A 2.368(9) . ?
C22A C28A 2.622(9) . ?
C22A C26A 2.669(9) . ?
C22A H28P 2.734(18) 3_565 ?
C23A C24A 1.436(10) . ?
C23A C28A 1.479(10) . ?
C23A H28Q 2.146(19) . ?
C23A H28R 2.146(17) . ?
C23A H28P 2.15(2) . ?
C23A C25A 2.339(10) . ?
C23A C29A 2.637(10) . ?
C23A C27A 2.637(10) . ?
C23A H29P 2.75(2) . ?
C24A C25A 1.460(9) . ?
C24A C29A 1.532(9) . ?
C24A H29P 2.09(2) . ?
C24A H29R 2.14(2) . ?
C24A H29Q 2.151(19) . ?
C24A C28A 2.593(10) . ?
C24A C30A 2.649(9) . ?
C24A H27P 2.82(2) 3_565 ?
C25A C30A 1.488(10) . ?
C25A H30Q 2.171(18) . ?
C25A H30P 2.178(18) . ?
C25A C31A 2.497(9) . ?
C25A C26A 2.619(9) . ?
C25A C29A 2.671(8) . ?
C25A H31Q 2.715(15) . ?
C26A H26R 1.067(17) . ?
C26A H26Q 1.07(2) . ?
C26A H26P 1.08(2) . ?
C26A H6Q 2.744(16) . ?
C26A H28P 2.77(2) 3_565 ?
C26A H30P 2.814(18) . ?
C26A H27R 3.01(2) . ?
C26A C30A 3.095(10) . ?
C26A H6P 3.117(18) . ?
C27A H27P 1.08(2) . ?
C27A H27Q 1.087(17) . ?
C27A H27R 1.096(19) . ?
C27A H28Q 2.825(16) . ?
C27A H26P 2.907(18) . ?
C27A H6P 2.936(18) . ?
C27A H6R 2.942(17) 3_575 ?
C27A H28P 2.944(17) 3_565 ?
C27A H7P 3.10(2) . ?
C28A H28R 1.051(18) . ?
C28A H28Q 1.068(19) . ?
C28A H28P 1.19(2) . ?
C28A H49Q 2.749(15) . ?
C28A H29P 2.84(2) . ?
C28A H50Q 2.882(19) . ?
C28A H48P 2.947(18) 2_545 ?
C28A H27Q 3.032(14) . ?
C28A H49R 3.071(17) . ?
C29A H29P 1.02(3) . ?
C29A H29Q 1.02(2) . ?
C29A H29R 1.04(2) . ?
C29A H68Q 2.76(2) . ?
C29A H28R 2.972(18) . ?
C29A H30Q 3.018(17) . ?
C29A H27P 3.03(2) 3_565 ?
C29A C30A 3.288(9) . ?
C30A H30P 1.112(18) . ?
C30A H30Q 1.114(19) . ?
C30A C31A 1.565(10) . ?
C30A H31R 2.204(16) . ?
C30A H31Q 2.207(18) . ?
C30A H31P 2.211(16) . ?
C30A H26R 2.891(17) . ?
C30A H31Y 2.898(19) 4_565 ?
C30A H29Q 2.943(18) . ?
C31A H31R 1.055(18) . ?
C31A H31P 1.110(16) . ?
C31A H31Q 1.120(19) . ?
C31A H30Q 2.139(18) . ?
C31A H30P 2.212(18) . ?
C31A H31Y 3.02(2) 4_565 ?
C31A H47Q 3.028(19) 4_575 ?
C31A H51P 3.037(17) 4_565 ?
C31A H48R 3.076(17) 4_575 ?
C31A H26R 3.077(16) . ?
C41A C42A 1.423(9) . ?
C41A C45A 1.433(11) . ?
C41A C46A 1.525(11) . ?
C41A H46Q 2.074(19) . ?
C41A H46P 2.164(19) . ?
C41A H46R 2.22(2) . ?
C41A C44A 2.295(11) . ?
C41A C43A 2.316(10) . ?
C41A C47A 2.613(9) . ?
C41A C50A 2.651(10) . ?
C41A H50P 2.784(17) . ?
C42A C43A 1.433(11) . ?
C42A C47A 1.536(10) . ?
C42A H47Q 2.156(18) . ?
C42A H47R 2.16(2) . ?
C42A H47P 2.180(18) . ?
C42A C44A 2.294(11) . ?
C42A C45A 2.311(9) . ?
C42A C46A 2.618(10) . ?
C42A C48A 2.646(11) . ?
C42A H48R 2.818(17) . ?
C43A C44A 1.422(9) . ?
C43A C48A 1.495(10) . ?
C43A H48P 2.077(18) . ?
C43A H48Q 2.147(17) . ?
C43A H48R 2.180(16) . ?
C43A C45A 2.318(9) . ?
C43A C49A 2.580(11) . ?
C43A C47A 2.661(11) . ?
C43A H47Q 2.80(2) . ?
C44A C45A 1.418(10) . ?
C44A C49A 1.530(11) . ?
C44A H49P 2.14(2) . ?
C44A H49Q 2.173(18) . ?
C44A H49R 2.22(2) . ?
C44A C48A 2.562(9) . ?
C44A C50A 2.668(9) . ?
C44A H48P 2.801(16) . ?
C45A C50A 1.558(9) . ?
C45A H50P 2.120(18) . ?
C45A H50Q 2.180(18) . ?
C45A C51A 2.555(10) . ?
C45A C46A 2.628(11) . ?
C45A C49A 2.651(12) . ?
C45A H46P 2.79(2) . ?
C46A H46Q 1.044(19) . ?
C46A H46P 1.082(19) . ?
C46A H46R 1.09(2) . ?
C46A H67Q 2.80(2) . ?
C46A H47P 2.874(16) . ?
C46A H50P 2.932(19) . ?
C46A H66P 3.07(2) . ?
C46A H11P 3.148(16) 4_675 ?
C46A C47A 3.169(9) . ?
C47A H47R 1.04(2) . ?
C47A H47Q 1.07(2) . ?
C47A H47P 1.125(18) . ?
C47A H8P 2.747(16) . ?
C47A H48R 2.911(19) . ?
C47A H30P 3.025(16) 4_675 ?
C47A H46R 3.077(18) . ?
C47A C48A 3.315(12) . ?
C48A H48P 1.04(2) . ?
C48A H48Q 1.063(18) . ?
C48A H48R 1.136(19) . ?
C48A H26R 2.838(17) 4_675 ?
C48A H8Q 2.857(17) . ?
C48A H49P 2.915(18) . ?
C48A H47Q 2.94(2) . ?
C48A H49Q 2.996(18) 2 ?
C48A C49A 3.041(10) . ?
C49A H49Q 1.076(17) . ?
C49A H49P 1.102(19) . ?
C49A H49R 1.121(18) . ?
C49A H28Q 2.710(17) . ?
C49A H48P 2.928(16) . ?
C49A H48Q 3.102(16) . ?
C49A H50Q 3.104(18) . ?
C49A H28R 3.125(16) . ?
C50A H50P 1.03(2) . ?
C50A H50Q 1.09(2) . ?
C50A C51A 1.545(10) . ?
C50A H51R 2.161(17) . ?
C50A H51P 2.171(17) . ?
C50A H51Q 2.218(19) . ?
C50A H46P 2.82(2) . ?
C50A H49Q 2.908(18) . ?
C50A H28R 2.999(18) . ?
C51A H51R 1.07(2) . ?
C51A H51Q 1.08(2) . ?
C51A H51P 1.097(18) . ?
C51A H50P 2.171(19) . ?
C51A H50Q 2.179(18) . ?
C61A C62A 1.447(10) . ?
C61A C65A 1.450(9) . ?
C61A C66A 1.493(10) . ?
C61A H66Q 2.07(2) . ?
C61A H66P 2.177(18) . ?
C61A C66R 2.18(2) . ?
C61A C63A 2.348(9) . ?
C61A C64A 2.360(9) . ?
C61A C70A 2.618(9) . ?
C61A C67A 2.658(9) . ?
C61A H70Q 2.783(16) . ?
C62A C63A 1.428(9) . ?
C62A C67A 1.545(10) . ?
C62A H67Q 2.17(2) . ?
C62A H67R 2.18(4) . ?
C62A H67P 2.182(19) . ?
C62A C65A 2.310(9) . ?
C62A C64A 2.323(9) . ?
C62A C68A 2.583(9) . ?
C62A C66A 2.667(10) . ?
C62A H66P 2.835(18) . ?
C63A C64A 1.443(9) . ?
C63A C68A 1.521(9) . ?
C63A H68P 2.17(2) . ?
C63A H68Q 2.173(17) . ?
C63A H68R 2.189(13) . ?
C63A C65A 2.321(9) . ?
C63A C67A 2.624(9) . ?
C63A C69A 2.651(9) . ?
C63A H69Q 2.75(2) . ?
C64A C65A 1.442(10) . ?
C64A C69A 1.534(9) . ?
C64A H69P 2.08(2) . ?
C64A H69Q 2.08(3) . ?
C64A H69R 2.13(2) . ?
C64A C70A 2.616(10) . ?
C64A C68A 2.673(9) . ?
C64A H68R 2.816(13) . ?
C65A C70A 1.514(10) . ?
C65A H70P 2.147(17) . ?
C65A H70Q 2.162(17) . ?
C65A C66A 2.595(10) . ?
C65A C71A 2.624(16) . ?
C65A C69A 2.657(9) . ?
C65A H71R 2.78(3) . ?
C66A H66Q 0.99(3) . ?
C66A H66P 1.140(19) . ?
C66A C66R 1.14(2) . ?
C66A H70Q 2.765(16) . ?
C66A H46R 2.87(2) . ?
C66A H49Y 2.920(19) 1_565 ?
C66A H67Q 2.92(2) . ?
C66A C70A 3.129(9) . ?
C66A H28Z 3.17(2) . ?
C67A H67Q 1.04(2) . ?
C67A H67P 1.05(2) . ?
C67A H67R 1.35(4) . ?
C67A H46P 2.810(19) . ?
C67A H66P 2.895(19) . ?
C67A H68P 3.006(19) . ?
C67A H46R 3.032(18) . ?
C67A C68A 3.102(9) . ?
C68A H68Q 1.05(2) . ?
C68A H68P 1.13(2) . ?
C68A H68R 1.137(14) . ?
C68A H30Q 2.480(18) . ?
C68A H67R 2.79(4) . ?
C68A H11Q 2.817(15) 1_545 ?
C68A H69Q 2.95(2) . ?
C68A H67P 3.112(18) . ?
C69A H69Q 0.98(3) . ?
C69A H69P 0.99(3) . ?
C69A H69R 1.06(2) . ?
C69A H68R 2.863(13) . ?
C69A H70P 3.027(17) . ?
C69A H30P 3.076(19) . ?
C69A H71Q 3.09(3) . ?
C69A C70A 3.215(9) . ?
C70A H70P 1.032(19) . ?
C70A H70Q 1.104(17) . ?
C70A C71A 1.591(16) . ?
C70A H71P 2.00(2) . ?
C70A H71Q 2.18(2) . ?
C70A H71R 2.22(3) . ?
C70A H9Q 2.813(18) . ?
C70A H10P 2.887(18) . ?
C70A H69R 2.99(2) . ?
C71A H71P 0.77(3) . ?
C71A H71Q 1.13(3) . ?
C71A H71R 1.17(3) . ?
C71A H70P 2.11(2) . ?
C71A H70Q 2.14(2) . ?
C71A H11Z 2.99(2) 4_575 ?
C71A H48Y 3.06(2) 4_565 ?
C71A H7Z 3.11(3) 4_565 ?
C71A H6X 3.179(18) 4_575 ?
C1B C5B 1.437(11) . ?
C1B C2B 1.447(8) . ?
C1B C6B 1.526(10) . ?
C1B H6Z 2.16(2) . ?
C1B H6Y 2.174(18) . ?
C1B H6X 2.204(15) . ?
C1B C4B 2.301(11) . ?
C1B C3B 2.315(9) . ?
C1B C10B 2.614(9) . ?
C1B C7B 2.653(9) . ?
C1B H10Y 2.782(16) . ?
C2B C3B 1.438(10) . ?
C2B C7B 1.542(10) . ?
C2B H7Z 2.11(3) . ?
C2B H7Y 2.11(2) . ?
C2B H7X 2.19(2) . ?
C2B C4B 2.316(10) . ?
C2B C5B 2.349(9) . ?
C2B C6B 2.619(9) . ?
C2B C8B 2.630(10) . ?
C2B H8Z 2.782(15) . ?
C3B C4B 1.420(9) . ?
C3B C8B 1.509(9) . ?
C3B H8Y 2.139(16) . ?
C3B H8Z 2.182(15) . ?
C3B H8X 2.233(17) . ?
C3B C5B 2.332(8) . ?
C3B C9B 2.559(11) . ?
C3B C7B 2.674(11) . ?
C3B H9Z 2.778(19) . ?
C4B C5B 1.437(10) . ?
C4B C9B 1.509(10) . ?
C4B H9Z 2.071(19) . ?
C4B H9Y 2.167(18) . ?
C4B H9X 2.187(18) . ?
C4B C8B 2.587(8) . ?
C4B C10B 2.646(8) . ?
C4B H10X 2.817(12) . ?
C5B C10B 1.509(9) . ?
C5B H10X 2.089(14) . ?
C5B H10Y 2.112(16) . ?
C5B C11B 2.553(9) . ?
C5B C6B 2.638(11) . ?
C5B C9B 2.651(11) . ?
C5B H11Z 2.767(18) . ?
C6B H6Z 1.09(2) . ?
C6B H6Y 1.114(16) . ?
C6B H6X 1.137(15) . ?
C6B H29Y 2.775(17) . ?
C6B H10Y 2.961(18) . ?
C6B H30Y 3.005(16) . ?
C6B H7Y 3.02(2) . ?
C6B H29X 3.178(15) . ?
C6B H11Z 3.18(2) . ?
C7B H7Z 1.02(3) . ?
C7B H7Y 1.04(2) . ?
C7B H7X 1.090(19) . ?
C7B H8Z 2.854(17) . ?
C7B H48Y 2.871(18) . ?
C7B H6Z 2.939(17) . ?
C7B H68P 3.17(2) 4_665 ?
C7B C8B 3.275(11) . ?
C8B H8Z 1.114(18) . ?
C8B H8Y 1.114(17) . ?
C8B H8X 1.125(19) . ?
C8B H48Z 2.785(15) . ?
C8B H7Z 2.92(3) . ?
C8B H9Z 2.922(18) . ?
C8B C9B 3.060(10) . ?
C8B H9Y 3.125(17) . ?
C8B H48Y 3.148(19) . ?
C9B H9Z 1.035(18) . ?
C9B H9Y 1.076(18) . ?
C9B H9X 1.155(16) . ?
C9B H70X 2.761(18) . ?
C9B H8Y 2.993(16) . ?
C9B H10X 3.061(13) . ?
C9B H8X 3.119(15) . ?
C9B H70Y 3.138(14) . ?
C10B H10X 1.043(18) . ?
C10B H10Y 1.066(19) . ?
C10B C11B 1.558(9) . ?
C10B H11Z 2.11(2) . ?
C10B H11Y 2.181(16) . ?
C10B H11X 2.214(18) . ?
C10B H6X 2.826(18) . ?
C10B H9X 2.860(18) . ?
C10B H70Y 3.045(17) . ?
C11B H11Z 0.94(3) . ?
C11B H11Y 1.059(18) . ?
C11B H11X 1.17(2) . ?
C11B H10Y 2.155(17) . ?
C11B H10X 2.187(14) . ?
C11B H71P 2.94(2) 4_675 ?
C11B H50X 2.988(14) 4_665 ?
C11B H71Y 3.08(2) 3_666 ?
C11B H51Y 3.133(15) 4_665 ?
C11B H27Y 3.154(17) 4_665 ?
C21B C22B 1.443(10) . ?
C21B C25B 1.457(9) . ?
C21B C26B 1.548(9) . ?
C21B H26Y 2.133(19) . ?
C21B H26Z 2.185(17) . ?
C21B H26X 2.217(15) . ?
C21B C23B 2.308(9) . ?
C21B C24B 2.337(8) . ?
C21B C27B 2.613(10) . ?
C21B C30B 2.640(10) . ?
C21B H27Z 2.775(18) . ?
C22B C23B 1.432(9) . ?
C22B C27B 1.512(10) . ?
C22B H27Y 2.145(19) . ?
C22B H27Z 2.164(19) . ?
C22B H27X 2.180(18) . ?
C22B C24B 2.351(9) . ?
C22B C25B 2.364(9) . ?
C22B C28B 2.635(9) . ?
C22B C26B 2.640(10) . ?
C22B H28Y 2.774(16) . ?
C23B C24B 1.444(9) . ?
C23B C28B 1.501(10) . ?
C23B H28Y 2.133(16) . ?
C23B H28Z 2.148(18) . ?
C23B H28X 2.180(18) . ?
C23B C25B 2.337(9) . ?
C23B C29B 2.609(9) . ?
C23B C27B 2.648(9) . ?
C23B H27X 2.822(18) . ?
C24B C25B 1.454(9) . ?
C24B C29B 1.521(9) . ?
C24B H29Y 2.130(17) . ?
C24B H29X 2.163(15) . ?
C24B H29Z 2.182(17) . ?
C24B C28B 2.571(10) . ?
C24B C30B 2.662(9) . ?
C24B H28Z 2.843(17) . ?
C25B C30B 1.517(10) . ?
C25B H30X 2.169(16) . ?
C25B H30Y 2.184(15) . ?
C25B C31B 2.529(12) . ?
C25B C26B 2.656(9) . ?
C25B C29B 2.670(9) . ?
C25B H31X 2.78(2) . ?
C26B H26Y 1.05(2) . ?
C26B H26Z 1.10(2) . ?
C26B H26X 1.137(15) . ?
C26B H49Y 2.750(17) . ?
C26B H27Z 2.767(19) . ?
C26B H50Y 2.853(18) . ?
C26B H31Z 2.89(2) . ?
C26B C66R 2.91(2) 1_545 ?
C26B H30X 3.042(15) . ?
C27B H27Y 1.06(2) . ?
C27B H27Z 1.10(2) . ?
C27B H27X 1.120(19) . ?
C27B H68Z 2.722(18) . ?
C27B H28Y 2.897(16) . ?
C27B H26Z 2.968(17) . ?
C27B H11Z 3.068(18) 4_565 ?
C27B H6Y 3.146(17) 4_565 ?
C28B H28X 1.06(2) . ?
C28B H28Y 1.064(18) . ?
C28B H28Z 1.12(2) . ?
C28B H68X 2.74(2) . ?
C28B H51X 2.796(16) 1_565 ?
C28B H27X 2.925(18) . ?
C28B H29Z 3.00(2) . ?
C28B H29X 3.059(16) . ?
C28B C29B 3.066(10) . ?
C29B H29Y 1.051(19) . ?
C29B H29X 1.09(2) . ?
C29B H29Z 1.110(19) . ?
C29B H6X 2.758(15) . ?
C29B H28Z 2.947(18) . ?
C29B H30Y 3.021(15) . ?
C29B H6Z 3.066(16) . ?
C29B H28X 3.16(2) . ?
C30B H30Y 1.109(15) . ?
C30B H30X 1.138(16) . ?
C30B C31B 1.541(11) . ?
C30B H31Y 2.19(2) . ?
C30B H31X 2.20(2) . ?
C30B H31Z 2.203(19) . ?
C30B H26X 2.854(14) . ?
C30B H29Y 2.896(16) . ?
C30B H6Z 2.977(17) . ?
C31B H31Z 1.069(18) . ?
C31B H31Y 1.12(2) . ?
C31B H31X 1.129(19) . ?
C31B H30Y 2.183(16) . ?
C31B H30X 2.189(18) . ?
C31B H11P 3.082(16) 4_675 ?
C31B H31R 3.16(2) 4_665 ?
C31B H26X 3.158(16) . ?
C41B C42B 1.423(8) . ?
C41B C45B 1.451(10) . ?
C41B C46B 1.530(10) . ?
C41B H46Z 2.15(2) . ?
C41B H46X 2.205(19) . ?
C41B H46Y 2.21(2) . ?
C41B C43B 2.335(9) . ?
C41B C44B 2.344(11) . ?
C41B C47B 2.590(9) . ?
C41B C50B 2.634(10) . ?
C41B H47Y 2.73(2) . ?
C42B C43B 1.438(10) . ?
C42B C47B 1.533(10) . ?
C42B H47Y 2.12(2) . ?
C42B H47X 2.17(2) . ?
C42B H47Z 2.17(2) . ?
C42B C45B 2.314(9) . ?
C42B C44B 2.316(11) . ?
C42B C46B 2.649(9) . ?
C42B C48B 2.657(10) . ?
C42B H48Z 2.804(17) . ?
C43B C44B 1.433(9) . ?
C43B C48B 1.516(9) . ?
C43B H48X 2.143(15) . ?
C43B H48Y 2.151(19) . ?
C43B H48Z 2.170(16) . ?
C43B C45B 2.331(8) . ?
C43B C49B 2.590(10) . ?
C43B C47B 2.668(11) . ?
C43B H47Z 2.83(2) . ?
C44B C45B 1.450(9) . ?
C44B C49B 1.532(10) . ?
C44B H49Y 2.121(19) . ?
C44B H49X 2.18(2) . ?
C44B H49Z 2.177(19) . ?
C44B C48B 2.592(9) . ?
C44B C50B 2.657(8) . ?
C44B H48X 2.838(14) . ?
C45B C50B 1.521(9) . ?
C45B H50X 2.133(14) . ?
C45B H50Y 2.185(16) . ?
C45B C51B 2.565(9) . ?
C45B C46B 2.624(11) . ?
C45B C49B 2.698(10) . ?
C45B H49Y 2.79(2) . ?
C46B H46Y 1.09(2) . ?
C46B H46X 1.089(19) . ?
C46B H46Z 1.098(18) . ?
C46B H67Y 2.806(16) . ?
C46B H47Y 2.83(2) . ?
C46B H50X 2.969(17) . ?
C46B H67Z 3.090(17) 2_546 ?
C46B H51Z 3.094(18) . ?
C46B H67X 3.098(16) . ?
C47B H47Y 0.99(3) . ?
C47B H47X 1.07(2) . ?
C47B H47Z 1.11(2) . ?
C47B H8X 2.863(16) . ?
C47B H66Z 2.88(3) . ?
C47B H48Z 2.908(19) . ?
C47B H46Y 3.045(16) . ?
C47B H69Z 3.19(3) 1_545 ?
C48B H48Y 1.06(2) . ?
C48B H48X 1.098(17) . ?
C48B H48Z 1.10(2) . ?
C48B H8Z 2.798(15) . ?
C48B H71Q 2.84(3) 4_665 ?
C48B H49X 2.915(19) . ?
C48B H47Z 2.96(3) . ?
C48B H7Z 3.02(3) . ?
C48B C49B 3.066(10) . ?
C49B H49Y 1.065(18) . ?
C49B H49Z 1.074(18) . ?
C49B H49X 1.131(18) . ?
C49B H26X 2.727(16) . ?
C49B H48X 2.943(15) . ?
C49B H48Y 3.082(17) . ?
C49B H26Z 3.102(16) . ?
C49B H50Y 3.109(15) . ?
C50B H50X 1.067(16) . ?
C50B H50Y 1.11(2) . ?
C50B C51B 1.558(9) . ?
C50B H51Y 2.179(16) . ?
C50B H51X 2.202(16) . ?
C50B H51Z 2.247(18) . ?
C50B H46X 2.82(2) . ?
C50B H26Z 2.88(2) . ?
C50B H49Y 2.905(19) . ?
C51B H51Y 1.044(18) . ?
C51B H51X 1.102(19) . ?
C51B H51Z 1.11(2) . ?
C51B H50X 2.182(14) . ?
C51B H50Y 2.183(16) . ?
C51B H68X 3.124(15) 1_545 ?
C51B H71R 3.18(3) 1_545 ?
C61B C62B 1.427(10) . ?
C61B C65B 1.446(9) . ?
C61B C66B 1.527(10) . ?
C61B H66Y 2.10(3) . ?
C61B H66Z 2.17(3) . ?
C61B H66X 2.19(3) . ?
C61B C63B 2.321(10) . ?
C61B C64B 2.328(9) . ?
C61B C70B 2.600(9) . ?
C61B C67B 2.661(9) . ?
C61B H70X 2.798(16) . ?
C62B C63B 1.435(10) . ?
C62B C67B 1.518(9) . ?
C62B H67X 2.142(17) . ?
C62B H67Z 2.161(15) . ?
C62B H67Y 2.230(16) . ?
C62B C65B 2.324(9) . ?
C62B C64B 2.329(8) . ?
C62B C68B 2.584(9) . ?
C62B C66B 2.647(10) . ?
C62B H66X 2.83(3) . ?
C63B C64B 1.448(9) . ?
C63B C68B 1.504(9) . ?
C63B H68Y 2.105(15) . ?
C63B H68X 2.161(16) . ?
C63B H68Z 2.177(16) . ?
C63B C65B 2.326(9) . ?
C63B C67B 2.581(9) . ?
C63B C69B 2.677(9) . ?
C63B H67Z 2.803(15) . ?
C64B C65B 1.431(9) . ?
C64B C69B 1.556(9) . ?
C64B H69X 2.09(3) . ?
C64B H69Y 2.11(3) . ?
C64B H69Z 2.16(3) . ?
C64B C70B 2.596(9) . ?
C64B C68B 2.643(9) . ?
C64B H68X 2.777(16) . ?
C65B C70B 1.489(9) . ?
C65B H70Y 2.174(14) . ?
C65B H70X 2.181(17) . ?
C65B C71B 2.518(11) . ?
C65B C66B 2.626(10) . ?
C65B C69B 2.660(9) . ?
C65B H71Z 2.73(2) . ?
C66B H66Y 1.00(3) . ?
C66B H66Z 1.06(3) . ?
C66B H66X 1.08(3) . ?
C66B H46Y 2.760(17) . ?
C66B H70X 2.799(16) . ?
C66B H67Y 2.922(15) . ?
C66B H68Y 3.119(17) 2_546 ?
C66B H71Z 3.149(18) . ?
C66B C70B 3.150(9) . ?
C67B H67X 1.03(2) . ?
C67B H67Z 1.126(16) . ?
C67B H67Y 1.168(18) . ?
C67B H46X 2.777(18) . ?
C67B H46Z 2.81(2) 2_556 ?
C67B H71X 2.894(19) 2_546 ?
C67B H66X 2.97(3) . ?
C67B H68Y 3.014(15) . ?
C67B H68Z 3.037(17) . ?
C68B H68Y 1.034(19) . ?
C68B H68Z 1.108(18) . ?
C68B H68X 1.117(16) . ?
C68B H28Y 2.757(19) . ?
C68B H67Z 2.812(17) . ?
C68B H8Y 2.866(16) 4_565 ?
C68B H69Y 3.02(3) . ?
C68B H66X 3.03(3) 2_556 ?
C69B H69Y 0.96(3) . ?
C69B H69X 1.00(3) . ?
C69B H69Z 1.04(3) . ?
C69B H68X 2.829(15) . ?
C69B H28X 2.91(2) . ?
C69B H70Y 2.963(15) . ?
C69B H10X 3.170(13) . ?
C69B H71X 3.18(2) . ?
C69B C70B 3.212(10) . ?
C70B H70Y 1.106(16) . ?
C70B H70X 1.158(17) . ?
C70B C71B 1.562(11) . ?
C70B H71Y 2.19(2) . ?
C70B H71Z 2.20(2) . ?
C70B H71X 2.208(19) . ?
C70B H9X 2.730(15) . ?
C70B H69Z 2.82(3) . ?
C70B H10X 2.976(16) . ?
C71B H71Y 1.06(2) . ?
C71B H71Z 1.10(2) . ?
C71B H71X 1.14(2) . ?
C71B H70X 2.169(17) . ?
C71B H70Y 2.172(17) . ?
C71B H11X 2.98(2) 3_666 ?
C71B H66Y 3.14(2) . ?
C71B H9X 3.179(16) 3_666 ?
